data_4328587
loop_
_publ_author_name
'Santokh S. Tandon'
'Scott D. Bunge'
'Joaquin Sanchiz'
'Laurence K. Thompson'

_publ_contact_author_address
;Kent State University Salem
Department of Chemistry
Salem, OH 44460
;
_publ_contact_author_email standon@kent.edu
_publ_contact_author_fax 330-332-9256
_publ_contact_author_name 'Santokh S. Tandon'
_publ_contact_author_phone 330-332-0361
_publ_section_title
;
 Structures and Magnetic Properties of an Antiferromagnetically Coupled
 Polymeric Copper(II) Complex and Ferromagnetically Coupled Hexanuclear
 Nickel(II) Clusters
;
_journal_name_full 'Inorganic Chemistry'
_journal_page_first 3270
_journal_page_last 3282
_journal_paper_doi 10.1021/ic202732k
_journal_volume 51
_journal_year 2012
_chemical_formula_sum 'C36 H56 Cu5 N22 O16'
_chemical_formula_weight 1370.73
_chemical_name_common (1)
_chemical_name_systematic
;

 ?

;
_space_group_IT_number 15
_symmetry_cell_setting monoclinic
_symmetry_space_group_name_Hall '-C 2yc'
_symmetry_space_group_name_H-M 'C 1 2/c 1'
_atom_sites_solution_hydrogens geom
_atom_sites_solution_primary direct
_atom_sites_solution_secondary difmap
_audit_creation_method SHELXL-97
_cell_angle_alpha 90.00
_cell_angle_beta 108.004(2)
_cell_angle_gamma 90.00
_cell_formula_units_Z 4
_cell_length_a 23.219(4)
_cell_length_b 8.0004(12)
_cell_length_c 29.702(4)
_cell_measurement_reflns_used 8740
_cell_measurement_temperature 100(2)
_cell_measurement_theta_max 30.41
_cell_measurement_theta_min 2.67
_cell_volume 5247.3(14)
_computing_cell_refinement 'Bruker SMART'
_computing_data_collection 'Bruker SMART'
_computing_data_reduction 'Bruker SAINT'
_computing_molecular_graphics 'Bruker SHELXTL'
_computing_publication_material 'Bruker SHELXTL'
_computing_structure_refinement 'SHELXL-97 (Sheldrick, 1997)'
_computing_structure_solution 'SHELXS-97 (Sheldrick, 1990)'
_diffrn_ambient_temperature 100(2)
_diffrn_measured_fraction_theta_full 1.000
_diffrn_measured_fraction_theta_max 1.000
_diffrn_measurement_device_type 'CCD area detector'
_diffrn_measurement_method 'phi and omega scans'
_diffrn_radiation_monochromator graphite
_diffrn_radiation_source 'fine-focus sealed tube'
_diffrn_radiation_type MoK\a
_diffrn_radiation_wavelength 0.71073
_diffrn_reflns_av_R_equivalents 0.0317
_diffrn_reflns_av_sigmaI/netI 0.0248
_diffrn_reflns_limit_h_max 27
_diffrn_reflns_limit_h_min -27
_diffrn_reflns_limit_k_max 9
_diffrn_reflns_limit_k_min -9
_diffrn_reflns_limit_l_max 35
_diffrn_reflns_limit_l_min -35
_diffrn_reflns_number 20501
_diffrn_reflns_theta_full 25.04
_diffrn_reflns_theta_max 25.04
_diffrn_reflns_theta_min 1.84
_exptl_absorpt_coefficient_mu 2.081
_exptl_absorpt_correction_T_max 0.8189
_exptl_absorpt_correction_T_min 0.5741
_exptl_absorpt_correction_type multi-scan
_exptl_absorpt_process_details SADABS
_exptl_crystal_colour green
_exptl_crystal_density_diffrn 1.735
_exptl_crystal_description block
_exptl_crystal_F_000 2796
_exptl_crystal_size_max 0.30
_exptl_crystal_size_mid 0.20
_exptl_crystal_size_min 0.10
_refine_diff_density_max 0.981
_refine_diff_density_min -0.644
_refine_diff_density_rms 0.076
_refine_ls_extinction_method none
_refine_ls_goodness_of_fit_ref 0.875
_refine_ls_hydrogen_treatment constr
_refine_ls_matrix_type full
_refine_ls_number_parameters 345
_refine_ls_number_reflns 4661
_refine_ls_number_restraints 0
_refine_ls_restrained_S_all 0.875
_refine_ls_R_factor_all 0.0332
_refine_ls_R_factor_gt 0.0291
_refine_ls_shift/su_max 0.000
_refine_ls_shift/su_mean 0.000
_refine_ls_structure_factor_coef Fsqd
_refine_ls_weighting_details 'calc w=1/[\s^2^(Fo^2^)+(0.1000P)^2^+0.2505P] where P=(Fo^2^+2Fc^2^)/3'
_refine_ls_weighting_scheme calc
_refine_ls_wR_factor_gt 0.1007
_refine_ls_wR_factor_ref 0.1054
_reflns_number_gt 4162
_reflns_number_total 4661
_reflns_threshold_expression >2sigma(I)
_cod_data_source_file ic202732k_si_002_1.cif
_cod_data_source_block st048
_cod_database_code 4328587

loop_
_symmetry_equiv_pos_as_xyz
'x, y, z'
'-x, y, -z+1/2'
'x+1/2, y+1/2, z'
'-x+1/2, y+1/2, -z+1/2'
'-x, -y, -z'
'x, -y, z-1/2'
'-x+1/2, -y+1/2, -z'
'x+1/2, -y+1/2, z-1/2'

loop_
_atom_site_label
_atom_site_type_symbol
_atom_site_fract_x
_atom_site_fract_y
_atom_site_fract_z
_atom_site_U_iso_or_equiv
_atom_site_adp_type
_atom_site_occupancy
_atom_site_symmetry_multiplicity
_atom_site_calc_flag
_atom_site_refinement_flags
Cu1 Cu 0.250504(13) 0.55435(4) 0.168919(10) 0.01316(12) Uani 1 1 d .
Cu2 Cu 0.163931(13) 0.83578(4) 0.165740(10) 0.01445(12) Uani 1 1 d .
Cu3 Cu 0.2500 0.7500 0.0000 0.02564(15) Uani 1 2 d S
O1 O 0.17520(8) 0.6461(2) 0.12868(6) 0.0153(4) Uani 1 1 d .
O2 O 0.14527(7) 1.0005(2) 0.20603(6) 0.0151(4) Uani 1 1 d .
O3 O 0.06140(8) 1.2094(2) 0.06680(6) 0.0208(4) Uani 1 1 d .
H3A H 0.0873 1.1671 0.0557 0.031 Uiso 1 1 calc R
O4 O -0.03163(9) 0.8848(3) 0.12912(8) 0.0291(5) Uani 1 1 d .
H4 H -0.0662 0.8665 0.1100 0.044 Uiso 1 1 calc R
O5 O 0.31815(8) 0.4437(2) 0.21029(6) 0.0165(4) Uani 1 1 d .
O6 O 0.35177(10) 0.3095(2) 0.08373(8) 0.0286(5) Uani 1 1 d .
H6 H 0.3279 0.3913 0.0773 0.043 Uiso 1 1 calc R
O7 O 0.22114(8) 0.0322(2) 0.13134(6) 0.0166(4) Uani 1 1 d .
H7A H 0.2322 -0.0186 0.1107 0.025 Uiso 1 1 calc R
N1 N 0.08783(9) 0.8969(3) 0.12028(7) 0.0131(4) Uani 1 1 d .
N2 N 0.25160(9) 0.3803(3) 0.12414(7) 0.0123(4) Uani 1 1 d .
N3 N 0.23836(10) 0.7381(2) 0.21034(7) 0.0142(4) Uani 1 1 d .
N4 N 0.27730(9) 0.8083(3) 0.24220(8) 0.0149(5) Uani 1 1 d .
N5 N 0.31234(10) 0.8719(3) 0.27261(8) 0.0225(5) Uani 1 1 d .
N6 N 0.12397(12) 1.0391(3) 0.00891(9) 0.0260(5) Uani 1 1 d .
N7 N 0.16949(11) 0.9679(3) 0.02310(8) 0.0219(5) Uani 1 1 d .
N8 N 0.21693(11) 0.8966(3) 0.03917(9) 0.0261(5) Uani 1 1 d .
N9 N 0.30801(16) 0.6522(5) 0.05698(10) 0.0574(10) Uani 1 1 d .
N10 N 0.31218(12) 0.7040(3) 0.09569(9) 0.0318(6) Uani 1 1 d .
N11 N 0.31529(12) 0.7429(3) 0.13377(9) 0.0287(6) Uani 1 1 d .
C1 C 0.05278(12) 0.5102(3) -0.06536(9) 0.0212(6) Uani 1 1 d .
H1A H 0.0729 0.5741 -0.0844 0.032 Uiso 1 1 calc R
H1B H 0.0104 0.5453 -0.0733 0.032 Uiso 1 1 calc R
H1C H 0.0546 0.3907 -0.0721 0.032 Uiso 1 1 calc R
C2 C 0.08431(11) 0.5415(3) -0.01364(9) 0.0152(5) Uani 1 1 d .
C3 C 0.06263(11) 0.6597(3) 0.01149(9) 0.0148(5) Uani 1 1 d .
H3 H 0.0263 0.7176 -0.0044 0.018 Uiso 1 1 calc R
C4 C 0.09185(11) 0.6968(3) 0.05884(9) 0.0131(5) Uani 1 1 d .
C5 C 0.14554(11) 0.6094(3) 0.08372(8) 0.0130(5) Uani 1 1 d .
C6 C 0.16636(11) 0.4828(3) 0.05926(9) 0.0134(5) Uani 1 1 d .
C7 C 0.13578(11) 0.4530(3) 0.01118(9) 0.0137(5) Uani 1 1 d .
H7 H 0.1508 0.3693 -0.0049 0.016 Uiso 1 1 calc R
C8 C 0.06494(11) 0.8309(3) 0.07918(9) 0.0136(5) Uani 1 1 d .
H8 H 0.0270 0.8732 0.0602 0.016 Uiso 1 1 calc R
C9 C 0.21695(11) 0.3723(3) 0.08114(9) 0.0131(5) Uani 1 1 d .
H9 H 0.2251 0.2863 0.0619 0.016 Uiso 1 1 calc R
C10 C 0.05964(11) 1.0440(3) 0.13550(9) 0.0143(5) Uani 1 1 d .
C11 C 0.08259(12) 1.2013(3) 0.11676(9) 0.0174(5) Uani 1 1 d .
H11A H 0.0688 1.3017 0.1300 0.021 Uiso 1 1 calc R
H11B H 0.1274 1.2012 0.1275 0.021 Uiso 1 1 calc R
C12 C -0.00994(11) 1.0413(3) 0.11850(9) 0.0173(5) Uani 1 1 d .
H12A H -0.0255 1.1320 0.1342 0.021 Uiso 1 1 calc R
H12B H -0.0249 1.0609 0.0839 0.021 Uiso 1 1 calc R
C13 C 0.08269(12) 1.0453(3) 0.18994(9) 0.0166(5) Uani 1 1 d .
H13A H 0.0773 1.1580 0.2018 0.020 Uiso 1 1 calc R
H13B H 0.0590 0.9649 0.2025 0.020 Uiso 1 1 calc R
C14 C 0.29981(11) 0.2536(3) 0.14382(9) 0.0138(5) Uani 1 1 d .
C15 C 0.34727(12) 0.3429(3) 0.18451(9) 0.0162(5) Uani 1 1 d .
H15A H 0.3732 0.2590 0.2059 0.019 Uiso 1 1 calc R
H15B H 0.3734 0.4136 0.1716 0.019 Uiso 1 1 calc R
C16 C 0.27235(11) 0.1094(3) 0.16438(9) 0.0158(5) Uani 1 1 d .
H16A H 0.3040 0.0235 0.1768 0.019 Uiso 1 1 calc R
H16B H 0.2601 0.1523 0.1914 0.019 Uiso 1 1 calc R
C17 C 0.32867(11) 0.1858(3) 0.10764(9) 0.0139(5) Uani 1 1 d .
H17A H 0.3621 0.1095 0.1241 0.017 Uiso 1 1 calc R
H17B H 0.2980 0.1191 0.0838 0.017 Uiso 1 1 calc R

loop_
_atom_site_aniso_label
_atom_site_aniso_U_11
_atom_site_aniso_U_22
_atom_site_aniso_U_33
_atom_site_aniso_U_23
_atom_site_aniso_U_13
_atom_site_aniso_U_12
Cu1 0.01530(19) 0.01257(18) 0.00870(18) -0.00143(11) -0.00054(13) 0.00367(11)
Cu2 0.0150(2) 0.01583(19) 0.00943(19) -0.00286(11) -0.00078(13) 0.00490(11)
Cu3 0.0329(3) 0.0280(3) 0.0204(3) 0.0021(2) 0.0146(2) 0.0094(2)
O1 0.0165(9) 0.0144(9) 0.0119(9) -0.0019(7) -0.0002(7) 0.0038(7)
O2 0.0138(9) 0.0167(8) 0.0123(9) -0.0017(7) 0.0003(7) 0.0038(7)
O3 0.0204(10) 0.0247(10) 0.0170(9) 0.0056(8) 0.0052(8) 0.0054(8)
O4 0.0228(10) 0.0239(10) 0.0438(13) 0.0050(9) 0.0149(10) -0.0023(9)
O5 0.0182(9) 0.0198(9) 0.0099(9) -0.0020(7) 0.0021(7) 0.0067(7)
O6 0.0410(13) 0.0187(10) 0.0372(12) 0.0092(9) 0.0284(10) 0.0081(9)
O7 0.0182(9) 0.0157(9) 0.0168(9) -0.0031(7) 0.0069(7) -0.0026(7)
N1 0.0150(10) 0.0108(10) 0.0131(11) 0.0006(8) 0.0039(8) 0.0027(8)
N2 0.0130(10) 0.0127(10) 0.0108(11) 0.0014(8) 0.0029(8) 0.0007(8)
N3 0.0167(11) 0.0122(10) 0.0105(10) -0.0007(8) -0.0004(9) 0.0018(8)
N4 0.0170(11) 0.0130(10) 0.0150(11) 0.0038(9) 0.0054(10) 0.0042(9)
N5 0.0198(12) 0.0194(11) 0.0216(13) -0.0030(10) -0.0035(10) 0.0019(10)
N6 0.0355(15) 0.0217(12) 0.0260(13) 0.0036(10) 0.0172(11) 0.0059(11)
N7 0.0321(14) 0.0175(11) 0.0208(12) -0.0017(9) 0.0152(11) -0.0022(11)
N8 0.0249(13) 0.0281(13) 0.0247(13) -0.0044(11) 0.0066(11) 0.0045(11)
N9 0.062(2) 0.092(3) 0.0206(16) 0.0060(15) 0.0170(14) 0.0501(19)
N10 0.0400(16) 0.0297(14) 0.0290(16) 0.0075(12) 0.0157(12) 0.0155(12)
N11 0.0422(16) 0.0227(13) 0.0254(14) -0.0032(10) 0.0165(12) -0.0005(11)
C1 0.0226(14) 0.0224(13) 0.0153(13) -0.0048(11) 0.0010(11) 0.0083(11)
C2 0.0159(12) 0.0159(12) 0.0119(13) -0.0015(9) 0.0016(10) 0.0002(10)
C3 0.0110(12) 0.0182(13) 0.0134(13) 0.0019(9) 0.0013(10) 0.0030(9)
C4 0.0132(12) 0.0125(11) 0.0126(12) 0.0016(10) 0.0026(10) 0.0009(10)
C5 0.0154(12) 0.0136(12) 0.0079(12) -0.0007(9) 0.0007(9) -0.0037(10)
C6 0.0139(12) 0.0149(12) 0.0112(12) 0.0012(10) 0.0034(10) -0.0018(10)
C7 0.0167(12) 0.0122(12) 0.0128(12) -0.0016(9) 0.0055(10) -0.0007(9)
C8 0.0126(12) 0.0158(12) 0.0106(12) -0.0003(9) 0.0012(10) 0.0002(9)
C9 0.0171(12) 0.0108(11) 0.0126(13) -0.0017(9) 0.0063(10) 0.0003(10)
C10 0.0157(13) 0.0139(12) 0.0120(12) -0.0005(9) 0.0025(10) 0.0042(9)
C11 0.0186(13) 0.0158(12) 0.0157(13) -0.0007(10) 0.0022(10) 0.0017(10)
C12 0.0172(13) 0.0159(13) 0.0179(13) -0.0006(10) 0.0043(11) 0.0024(10)
C13 0.0171(13) 0.0187(13) 0.0123(13) -0.0024(10) 0.0020(10) 0.0049(10)
C14 0.0137(12) 0.0128(12) 0.0133(12) 0.0016(9) 0.0019(10) 0.0050(9)
C15 0.0153(13) 0.0174(13) 0.0138(13) -0.0014(10) 0.0014(10) 0.0034(10)
C16 0.0196(13) 0.0137(12) 0.0132(12) 0.0010(10) 0.0039(10) 0.0013(10)
C17 0.0150(12) 0.0141(12) 0.0127(12) 0.0011(10) 0.0044(10) 0.0002(10)

loop_
_atom_type_symbol
_atom_type_description
_atom_type_scat_dispersion_real
_atom_type_scat_dispersion_imag
_atom_type_scat_source
C C 0.0033 0.0016 'International Tables Vol C Tables 4.2.6.8 and 6.1.1.4'
H H 0.0000 0.0000 'International Tables Vol C Tables 4.2.6.8 and 6.1.1.4'
N N 0.0061 0.0033 'International Tables Vol C Tables 4.2.6.8 and 6.1.1.4'
O O 0.0106 0.0060 'International Tables Vol C Tables 4.2.6.8 and 6.1.1.4'
Cu Cu 0.3201 1.2651 'International Tables Vol C Tables 4.2.6.8 and 6.1.1.4'

loop_
_geom_angle_atom_site_label_1
_geom_angle_atom_site_label_2
_geom_angle_atom_site_label_3
_geom_angle
_geom_angle_site_symmetry_1
_geom_angle_site_symmetry_3
O5 Cu1 N2 85.68(8) . .
O5 Cu1 O1 172.80(8) . .
N2 Cu1 O1 92.86(8) . .
O5 Cu1 N3 101.08(8) . .
N2 Cu1 N3 172.71(8) . .
O1 Cu1 N3 80.09(8) . .
O5 Cu1 N11 93.79(8) . .
N2 Cu1 N11 90.55(8) . .
O1 Cu1 N11 93.27(8) . .
N3 Cu1 N11 91.72(8) . .
O2 Cu2 N1 85.86(8) . .
O2 Cu2 O1 171.17(8) . .
N1 Cu2 O1 93.22(8) . .
O2 Cu2 N3 99.91(8) . .
N1 Cu2 N3 171.51(8) . .
O1 Cu2 N3 80.12(8) . .
N8 Cu3 N8 180.00(10) . 7_565
N8 Cu3 N9 89.03(11) . 7_565
N8 Cu3 N9 90.97(11) 7_565 7_565
N8 Cu3 N9 90.97(11) . .
N8 Cu3 N9 89.03(11) 7_565 .
N9 Cu3 N9 180.0(2) 7_565 .
C5 O1 Cu1 128.68(15) . .
C5 O1 Cu2 128.51(15) . .
Cu1 O1 Cu2 101.61(8) . .
C13 O2 Cu2 111.49(14) . .
C11 O3 H3A 109.5 . .
C12 O4 H4 109.5 . .
C15 O5 Cu1 110.76(14) . .
C17 O6 H6 109.5 . .
C16 O7 H7A 109.5 . .
C8 N1 C10 121.6(2) . .
C8 N1 Cu2 125.62(17) . .
C10 N1 Cu2 112.54(15) . .
C9 N2 C14 121.4(2) . .
C9 N2 Cu1 125.70(17) . .
C14 N2 Cu1 112.87(15) . .
N4 N3 Cu2 128.18(16) . .
N4 N3 Cu1 127.15(17) . .
Cu2 N3 Cu1 97.97(9) . .
N5 N4 N3 177.8(3) . .
N6 N7 N8 177.9(3) . .
N7 N8 Cu3 121.7(2) . .
N10 N9 Cu3 121.2(2) . .
N11 N10 N9 175.3(4) . .
N10 N11 Cu1 111.9(2) . .
C2 C1 H1A 109.5 . .
C2 C1 H1B 109.5 . .
H1A C1 H1B 109.5 . .
C2 C1 H1C 109.5 . .
H1A C1 H1C 109.5 . .
H1B C1 H1C 109.5 . .
C7 C2 C3 117.1(2) . .
C7 C2 C1 121.6(2) . .
C3 C2 C1 121.2(2) . .
C4 C3 C2 122.9(2) . .
C4 C3 H3 118.6 . .
C2 C3 H3 118.6 . .
C3 C4 C5 119.7(2) . .
C3 C4 C8 115.9(2) . .
C5 C4 C8 124.3(2) . .
O1 C5 C6 121.3(2) . .
O1 C5 C4 120.8(2) . .
C6 C5 C4 118.0(2) . .
C7 C6 C5 119.8(2) . .
C7 C6 C9 115.8(2) . .
C5 C6 C9 124.3(2) . .
C2 C7 C6 122.3(2) . .
C2 C7 H7 118.8 . .
C6 C7 H7 118.8 . .
N1 C8 C4 126.1(2) . .
N1 C8 H8 116.9 . .
C4 C8 H8 116.9 . .
N2 C9 C6 125.9(2) . .
N2 C9 H9 117.1 . .
C6 C9 H9 117.1 . .
N1 C10 C11 107.7(2) . .
N1 C10 C12 114.00(19) . .
C11 C10 C12 109.88(19) . .
N1 C10 C13 106.41(19) . .
C11 C10 C13 109.2(2) . .
C12 C10 C13 109.5(2) . .
O3 C11 C10 111.8(2) . .
O3 C11 H11A 109.3 . .
C10 C11 H11A 109.3 . .
O3 C11 H11B 109.3 . .
C10 C11 H11B 109.3 . .
H11A C11 H11B 107.9 . .
O4 C12 C10 110.4(2) . .
O4 C12 H12A 109.6 . .
C10 C12 H12A 109.6 . .
O4 C12 H12B 109.6 . .
C10 C12 H12B 109.6 . .
H12A C12 H12B 108.1 . .
O2 C13 C10 109.7(2) . .
O2 C13 H13A 109.7 . .
C10 C13 H13A 109.7 . .
O2 C13 H13B 109.7 . .
C10 C13 H13B 109.7 . .
H13A C13 H13B 108.2 . .
N2 C14 C17 113.9(2) . .
N2 C14 C16 108.3(2) . .
C17 C14 C16 109.81(19) . .
N2 C14 C15 105.18(19) . .
C17 C14 C15 110.7(2) . .
C16 C14 C15 108.8(2) . .
O5 C15 C14 110.1(2) . .
O5 C15 H15A 109.6 . .
C14 C15 H15A 109.6 . .
O5 C15 H15B 109.6 . .
C14 C15 H15B 109.6 . .
H15A C15 H15B 108.2 . .
O7 C16 C14 114.3(2) . .
O7 C16 H16A 108.7 . .
C14 C16 H16A 108.7 . .
O7 C16 H16B 108.7 . .
C14 C16 H16B 108.7 . .
H16A C16 H16B 107.6 . .
O6 C17 C14 114.8(2) . .
O6 C17 H17A 108.6 . .
C14 C17 H17A 108.6 . .
O6 C17 H17B 108.6 . .
C14 C17 H17B 108.6 . .
H17A C17 H17B 107.5 . .

loop_
_geom_bond_atom_site_label_1
_geom_bond_atom_site_label_2
_geom_bond_distance
_geom_bond_site_symmetry_2
Cu1 O5 1.8888(17) .
Cu1 N2 1.931(2) .
Cu1 O1 1.9319(17) .
Cu1 N3 1.992(2) .
Cu1 N11 2.569(3) .
Cu2 O2 1.9178(17) .
Cu2 N1 1.926(2) .
Cu2 O1 1.9394(17) .
Cu2 N3 1.984(2) .
Cu3 N8 1.968(2) .
Cu3 N8 1.968(2) 7_565
Cu3 N9 1.970(3) 7_565
Cu3 N9 1.970(3) .
O1 C5 1.332(3) .
O2 C13 1.428(3) .
O3 C11 1.413(3) .
O3 H3A 0.8400 .
O4 C12 1.420(3) .
O4 H4 0.8400 .
O5 C15 1.419(3) .
O6 C17 1.417(3) .
O6 H6 0.8400 .
O7 C16 1.427(3) .
O7 H7A 0.8400 .
N1 C8 1.285(3) .
N1 C10 1.484(3) .
N2 C9 1.283(3) .
N2 C14 1.489(3) .
N3 N4 1.224(3) .
N4 N5 1.133(3) .
N6 N7 1.159(3) .
N7 N8 1.201(3) .
N9 N10 1.198(4) .
N10 N11 1.154(3) .
C1 C2 1.504(3) .
C1 H1A 0.9800 .
C1 H1B 0.9800 .
C1 H1C 0.9800 .
C2 C7 1.388(3) .
C2 C3 1.392(3) .
C3 C4 1.392(4) .
C3 H3 0.9500 .
C4 C5 1.421(3) .
C4 C8 1.463(3) .
C5 C6 1.416(4) .
C6 C7 1.405(3) .
C6 C9 1.453(3) .
C7 H7 0.9500 .
C8 H8 0.9500 .
C9 H9 0.9500 .
C10 C11 1.536(3) .
C10 C12 1.537(3) .
C10 C13 1.538(3) .
C11 H11A 0.9900 .
C11 H11B 0.9900 .
C12 H12A 0.9900 .
C12 H12B 0.9900 .
C13 H13A 0.9900 .
C13 H13B 0.9900 .
C14 C17 1.531(3) .
C14 C16 1.533(3) .
C14 C15 1.537(3) .
C15 H15A 0.9900 .
C15 H15B 0.9900 .
C16 H16A 0.9900 .
C16 H16B 0.9900 .
C17 H17A 0.9900 .
C17 H17B 0.9900 .
